data_4314081
loop_
_publ_author_name
'Kunal K. Kamar'
'Srijit Das'
'Chen-Hsiung Hung'
'Alfonso Casti\~neiras'
'Michael D. Kuz'min'
'Conrado Rillo'
'Juan Bartolom\'e'
'Sreebrata Goswami'

_publ_section_title
;
 Design and Synthesis of a New Binucleating Ligand via Cobalt-Promoted C-N
 Bond Fusion Reaction. Ligand Isolation and Its Coordination to Nickel,
 Palladium, and Platinum
;
_journal_name_full 'Inorganic Chemistry'
_journal_page_first 5367
_journal_page_last 5375
_journal_paper_doi 10.1021/ic034313h
_journal_volume 42
_journal_year 2003
_chemical_formula_sum 'C16 H12 Cl3 N5 Pt'
_chemical_formula_weight 575.75
_chemical_name_systematic
; 
 ? 
;
_space_group_IT_number 14
_symmetry_cell_setting monoclinic
_symmetry_space_group_name_Hall '-P 2ybc'
_symmetry_space_group_name_H-M 'P 1 21/c 1'
_atom_sites_solution_hydrogens geom
_atom_sites_solution_primary direct
_atom_sites_solution_secondary difmap
_audit_creation_method SHELXL-97
_cell_angle_alpha 90.00
_cell_angle_beta 105.817(4)
_cell_angle_gamma 90.00
_cell_formula_units_Z 4
_cell_length_a 11.641(3)
_cell_length_b 8.486(2)
_cell_length_c 18.402(5)
_cell_measurement_temperature 150(2)
_cell_volume 1749.0(8)
_computing_cell_refinement 'Bruker SMART'
_computing_data_collection 'Bruker SMART'
_computing_data_reduction 'Bruker SHELXTL'
_computing_molecular_graphics 'Bruker SHELXTL'
_computing_publication_material 'Bruker SHELXTL'
_computing_structure_refinement 'SHELXL-97 (Sheldrick, 1997)'
_computing_structure_solution 'SHELXS-97 (Sheldrick, 1990)'
_diffrn_ambient_temperature 150(2)
_diffrn_measured_fraction_theta_full 0.978
_diffrn_measured_fraction_theta_max 0.978
_diffrn_measurement_device_type 'CCD area detector'
_diffrn_measurement_method 'phi and omega scans'
_diffrn_radiation_monochromator graphite
_diffrn_radiation_source 'fine-focus sealed tube'
_diffrn_radiation_type MoK\a
_diffrn_radiation_wavelength 0.71073
_diffrn_reflns_av_R_equivalents 0.0370
_diffrn_reflns_av_sigmaI/netI 0.0527
_diffrn_reflns_limit_h_max 14
_diffrn_reflns_limit_h_min -14
_diffrn_reflns_limit_k_max 10
_diffrn_reflns_limit_k_min -11
_diffrn_reflns_limit_l_max 12
_diffrn_reflns_limit_l_min -23
_diffrn_reflns_number 8411
_diffrn_reflns_theta_full 27.50
_diffrn_reflns_theta_max 27.50
_diffrn_reflns_theta_min 1.82
_exptl_absorpt_coefficient_mu 1.166
_exptl_absorpt_correction_T_max 0.9486
_exptl_absorpt_correction_T_min 0.7994
_exptl_absorpt_correction_type 'Empirical Used SADABS'
_exptl_crystal_colour Black
_exptl_crystal_density_diffrn 1.750
_exptl_crystal_density_method 'not measured'
_exptl_crystal_description Block
_exptl_crystal_F_000 1968
_exptl_crystal_size_max 0.40
_exptl_crystal_size_mid 0.13
_exptl_crystal_size_min 0.10
_refine_diff_density_max 1.417
_refine_diff_density_min -1.740
_refine_diff_density_rms 0.182
_refine_ls_extinction_method none
_refine_ls_goodness_of_fit_ref 1.008
_refine_ls_hydrogen_treatment mixed
_refine_ls_matrix_type full
_refine_ls_number_parameters 226
_refine_ls_number_reflns 3920
_refine_ls_number_restraints 0
_refine_ls_restrained_S_all 1.008
_refine_ls_R_factor_all 0.0334
_refine_ls_R_factor_gt 0.0254
_refine_ls_shift/su_max 0.002
_refine_ls_shift/su_mean 0.000
_refine_ls_structure_factor_coef Fsqd
_refine_ls_weighting_details 'calc w=1/[\s^2^(Fo^2^)+(0.0156P)^2^+0.0000P] where P=(Fo^2^+2Fc^2^)/3'
_refine_ls_weighting_scheme calc
_refine_ls_wR_factor_gt 0.0510
_refine_ls_wR_factor_ref 0.0523
_reflns_number_gt 3230
_reflns_number_total 3920
_reflns_threshold_expression >2sigma(I)
_cod_data_source_file ic034313hsi20030630_015141.cif
_cod_data_source_block c:\xray\h708\work\h708m
_cod_depositor_comments
;
The following automatic conversions were performed:

'_symmetry_cell_setting' value 'Monoclinic' changed to 'monoclinic'
according to the built-in table from CIF Core dictionary named
'cif_core.dic' version 2.4.1 from 2010-06-29.

Automatic conversion script
Id: cif_fix_values 1646 2011-03-28 12:23:43Z adriana 
;
_cod_original_cell_volume 1749.0(7)
_cod_original_sg_symbol_H-M 'P 1 21/n 1'
_cod_database_code 4314081

loop_
_symmetry_equiv_pos_as_xyz
'x, y, z'
'-x, y+1/2, -z+1/2'
'-x, -y, -z'
'x, -y-1/2, z-1/2'

loop_
_atom_site_label
_atom_site_type_symbol
_atom_site_fract_x
_atom_site_fract_y
_atom_site_fract_z
_atom_site_U_iso_or_equiv
_atom_site_adp_type
_atom_site_occupancy
_atom_site_symmetry_multiplicity
_atom_site_calc_flag
_atom_site_refinement_flags
_atom_site_disorder_assembly
_atom_site_disorder_group
Pt1 Pt 0.782829(16) 0.135169(19) 0.128745(9) 0.01363(6) Uani 1 1 d . . .
Cl3 Cl 0.59755(10) 0.01593(13) 0.08694(7) 0.0215(3) Uani 1 1 d . . .
Cl2 Cl 0.80153(11) 0.05357(14) 0.25238(6) 0.0230(3) Uani 1 1 d . . .
Cl1 Cl 0.96807(10) 0.25695(14) 0.16550(6) 0.0213(3) Uani 1 1 d . . .
N1 N 0.8561(3) -0.0602(4) 0.0933(2) 0.0163(8) Uani 1 1 d . . .
N2 N 0.8081(3) 0.0991(4) -0.0187(2) 0.0185(9) Uani 1 1 d . . .
N3 N 0.7721(3) 0.1943(4) 0.0237(2) 0.0136(8) Uani 1 1 d . . .
N4 N 0.7042(4) 0.3502(4) 0.1286(2) 0.0179(8) Uani 1 1 d . . .
N5 N 0.7304(4) 0.5648(5) 0.2131(2) 0.0253(10) Uani 1 1 d . . .
C1 C 0.9005(4) -0.1923(5) 0.1305(3) 0.0225(11) Uani 1 1 d . . .
H1 H 0.9010 -0.2047 0.1819 0.027 Uiso 1 1 calc R . .
C2 C 0.9453(4) -0.3098(6) 0.0948(3) 0.0264(12) Uani 1 1 d . . .
H2 H 0.9767 -0.4032 0.1213 0.032 Uiso 1 1 calc R . .
C3 C 0.9445(4) -0.2912(6) 0.0199(3) 0.0250(12) Uani 1 1 d . . .
H3 H 0.9773 -0.3712 -0.0046 0.030 Uiso 1 1 calc R . .
C4 C 0.8971(4) -0.1593(5) -0.0190(3) 0.0230(11) Uani 1 1 d . . .
H4 H 0.8936 -0.1482 -0.0709 0.028 Uiso 1 1 calc R . .
C5 C 0.8540(4) -0.0415(5) 0.0187(2) 0.0167(10) Uani 1 1 d . . .
C6 C 0.7249(4) 0.3395(5) 0.0031(2) 0.0180(10) Uani 1 1 d . . .
C7 C 0.7084(4) 0.4019(5) -0.0698(3) 0.0213(11) Uani 1 1 d . . .
H7 H 0.7318 0.3442 -0.1077 0.026 Uiso 1 1 calc R . .
C8 C 0.6573(4) 0.5494(6) -0.0848(3) 0.0239(11) Uani 1 1 d . . .
H8 H 0.6449 0.5945 -0.1336 0.029 Uiso 1 1 calc R . .
C9 C 0.6235(4) 0.6334(5) -0.0275(3) 0.0233(11) Uani 1 1 d . . .
H9 H 0.5875 0.7340 -0.0395 0.028 Uiso 1 1 calc R . .
C10 C 0.6399(4) 0.5779(5) 0.0431(3) 0.0194(10) Uani 1 1 d . . .
H10 H 0.6180 0.6398 0.0802 0.023 Uiso 1 1 calc R . .
C11 C 0.6915(4) 0.4222(5) 0.0619(3) 0.0164(10) Uani 1 1 d . . .
C12 C 0.6820(4) 0.4225(5) 0.1928(2) 0.0157(10) Uani 1 1 d . . .
C13 C 0.6110(4) 0.3426(5) 0.2306(3) 0.0211(11) Uani 1 1 d . . .
H13 H 0.5796 0.2413 0.2144 0.025 Uiso 1 1 calc R . .
C14 C 0.5876(5) 0.4138(6) 0.2917(3) 0.0256(12) Uani 1 1 d . . .
H14 H 0.5380 0.3642 0.3182 0.031 Uiso 1 1 calc R . .
C15 C 0.6385(4) 0.5618(6) 0.3143(3) 0.0258(12) Uani 1 1 d . . .
H15 H 0.6256 0.6132 0.3573 0.031 Uiso 1 1 calc R . .
C16 C 0.7072(5) 0.6312(6) 0.2734(3) 0.0292(12) Uani 1 1 d . . .
H16 H 0.7402 0.7321 0.2888 0.035 Uiso 1 1 calc R . .

loop_
_atom_site_aniso_label
_atom_site_aniso_U_11
_atom_site_aniso_U_22
_atom_site_aniso_U_33
_atom_site_aniso_U_23
_atom_site_aniso_U_13
_atom_site_aniso_U_12
Pt1 0.01551(10) 0.01395(9) 0.01178(9) 0.00032(7) 0.00429(6) 0.00162(8)
Cl3 0.0171(6) 0.0221(6) 0.0252(6) -0.0019(5) 0.0058(5) -0.0018(5)
Cl2 0.0299(7) 0.0256(6) 0.0146(6) 0.0041(5) 0.0081(5) 0.0051(5)
Cl1 0.0166(6) 0.0261(6) 0.0206(6) -0.0033(5) 0.0039(5) -0.0028(5)
N1 0.015(2) 0.019(2) 0.014(2) -0.0028(15) 0.0030(17) -0.0002(16)
N2 0.023(2) 0.017(2) 0.015(2) -0.0007(15) 0.0049(17) 0.0024(17)
N3 0.014(2) 0.0118(18) 0.0162(19) -0.0015(15) 0.0066(16) -0.0006(15)
N4 0.028(2) 0.0130(19) 0.0138(19) -0.0022(15) 0.0086(17) -0.0004(17)
N5 0.026(2) 0.025(2) 0.028(2) -0.0060(18) 0.011(2) -0.0048(19)
C1 0.026(3) 0.019(2) 0.020(3) 0.0029(19) 0.002(2) 0.005(2)
C2 0.026(3) 0.017(2) 0.035(3) 0.000(2) 0.005(2) 0.008(2)
C3 0.023(3) 0.015(2) 0.038(3) -0.003(2) 0.011(2) 0.005(2)
C4 0.028(3) 0.020(3) 0.022(3) -0.007(2) 0.009(2) 0.000(2)
C5 0.012(2) 0.024(3) 0.017(2) -0.0025(18) 0.008(2) -0.0028(19)
C6 0.019(3) 0.016(2) 0.018(2) 0.0027(18) 0.003(2) -0.0005(19)
C7 0.025(3) 0.022(3) 0.018(2) 0.0009(19) 0.008(2) -0.003(2)
C8 0.026(3) 0.024(3) 0.021(3) 0.008(2) 0.006(2) 0.001(2)
C9 0.021(3) 0.018(2) 0.029(3) 0.005(2) 0.004(2) 0.001(2)
C10 0.016(3) 0.019(2) 0.023(3) 0.0015(19) 0.006(2) 0.0014(19)
C11 0.013(2) 0.018(2) 0.019(2) 0.0010(18) 0.006(2) -0.0035(19)
C12 0.012(2) 0.019(2) 0.017(2) -0.0015(18) 0.0065(19) 0.0038(19)
C13 0.024(3) 0.020(3) 0.022(3) -0.0035(19) 0.011(2) 0.001(2)
C14 0.029(3) 0.027(3) 0.029(3) 0.002(2) 0.020(2) 0.003(2)
C15 0.031(3) 0.029(3) 0.020(3) -0.006(2) 0.011(2) 0.006(2)
C16 0.035(3) 0.025(3) 0.031(3) -0.011(2) 0.013(2) -0.005(2)

loop_
_atom_type_symbol
_atom_type_description
_atom_type_scat_dispersion_real
_atom_type_scat_dispersion_imag
_atom_type_scat_source
C C 0.0033 0.0016 'International Tables Vol C Tables 4.2.6.8 and 6.1.1.4'
H H 0.0000 0.0000 'International Tables Vol C Tables 4.2.6.8 and 6.1.1.4'
N N 0.0061 0.0033 'International Tables Vol C Tables 4.2.6.8 and 6.1.1.4'
Cl Cl 0.1484 0.1585 'International Tables Vol C Tables 4.2.6.8 and 6.1.1.4'
Pt Pt -1.7033 8.3905 'International Tables Vol C Tables 4.2.6.8 and 6.1.1.4'

loop_
_geom_angle_atom_site_label_1
_geom_angle_atom_site_label_2
_geom_angle_atom_site_label_3
_geom_angle
_geom_angle_site_symmetry_1
_geom_angle_site_symmetry_3
_geom_angle_publ_flag
N3 Pt1 N4 82.05(14) . . ?
N3 Pt1 N1 79.32(14) . . ?
N4 Pt1 N1 161.37(14) . . ?
N3 Pt1 Cl3 88.91(11) . . ?
N4 Pt1 Cl3 90.75(11) . . ?
N1 Pt1 Cl3 88.39(11) . . ?
N3 Pt1 Cl1 88.74(11) . . ?
N4 Pt1 Cl1 89.04(11) . . ?
N1 Pt1 Cl1 91.05(11) . . ?
Cl3 Pt1 Cl1 177.65(4) . . ?
N3 Pt1 Cl2 176.98(11) . . ?
N4 Pt1 Cl2 100.94(10) . . ?
N1 Pt1 Cl2 97.69(11) . . ?
Cl3 Pt1 Cl2 91.44(4) . . ?
Cl1 Pt1 Cl2 90.90(4) . . ?
C1 N1 C5 120.3(4) . . ?
C1 N1 Pt1 130.5(3) . . ?
C5 N1 Pt1 109.2(3) . . ?
N3 N2 C5 112.5(4) . . ?
N2 N3 C6 125.5(4) . . ?
N2 N3 Pt1 119.8(3) . . ?
C6 N3 Pt1 114.7(3) . . ?
C11 N4 C12 124.4(4) . . ?
C11 N4 Pt1 110.3(3) . . ?
C12 N4 Pt1 124.7(3) . . ?
C16 N5 C12 116.5(4) . . ?
N1 C1 C2 120.4(4) . . ?
C1 C2 C3 119.6(5) . . ?
C4 C3 C2 120.5(5) . . ?
C3 C4 C5 118.7(5) . . ?
N1 C5 C4 120.4(4) . . ?
N1 C5 N2 119.1(4) . . ?
C4 C5 N2 120.5(4) . . ?
N3 C6 C7 123.2(4) . . ?
N3 C6 C11 113.9(4) . . ?
C7 C6 C11 122.9(4) . . ?
C6 C7 C8 118.1(5) . . ?
C7 C8 C9 120.0(4) . . ?
C10 C9 C8 123.2(4) . . ?
C9 C10 C11 119.3(5) . . ?
N4 C11 C6 118.9(4) . . ?
N4 C11 C10 124.6(4) . . ?
C6 C11 C10 116.5(4) . . ?
N5 C12 C13 124.0(4) . . ?
N5 C12 N4 117.6(4) . . ?
C13 C12 N4 118.3(4) . . ?
C14 C13 C12 118.3(4) . . ?
C13 C14 C15 118.5(5) . . ?
C16 C15 C14 118.9(5) . . ?
N5 C16 C15 123.7(5) . . ?

loop_
_geom_bond_atom_site_label_1
_geom_bond_atom_site_label_2
_geom_bond_distance
_geom_bond_site_symmetry_2
_geom_bond_publ_flag
Pt1 N3 1.967(4) . ?
Pt1 N4 2.041(4) . ?
Pt1 N1 2.050(4) . ?
Pt1 Cl3 2.3159(12) . ?
Pt1 Cl1 2.3196(12) . ?
Pt1 Cl2 2.3309(12) . ?
N1 C1 1.342(6) . ?
N1 C5 1.376(5) . ?
N2 N3 1.272(5) . ?
N2 C5 1.408(5) . ?
N3 C6 1.360(5) . ?
N4 C11 1.342(6) . ?
N4 C12 1.416(5) . ?
N5 C16 1.336(6) . ?
N5 C12 1.342(6) . ?
C1 C2 1.372(6) . ?
C2 C3 1.386(7) . ?
C3 C4 1.361(6) . ?
C4 C5 1.386(6) . ?
C6 C7 1.406(6) . ?
C6 C11 1.430(6) . ?
C7 C8 1.381(6) . ?
C8 C9 1.414(7) . ?
C9 C10 1.346(6) . ?
C10 C11 1.453(6) . ?
C12 C13 1.394(6) . ?
C13 C14 1.367(6) . ?
C14 C15 1.402(7) . ?
C15 C16 1.371(7) . ?
